data_7216689
loop_
_publ_author_name
'Ding, Tao'
'Ren, Li-Di'
'Du, Xiao-Di'
'Quan, Li'
'Gao, Zi-Wei'
'Zhang, Wei-Qiang'
'Zheng, Chang-Zheng'

_publ_section_title
;
 Six new coordination polymers based on a tritopic pyridyldicarboxylate
 ligand: structural, magnetic and sorption properties
;
_journal_issue 33
_journal_name_full CrystEngComm
_journal_page_first 7790
_journal_paper_doi 10.1039/C4CE00890A
_journal_volume 16
_journal_year 2014
_chemical_formula_sum 'C22 H18 Co N2 O5'
_chemical_formula_weight 449.31
_chemical_name_systematic
; 
 ? 
;
_space_group_IT_number 2
_symmetry_cell_setting triclinic
_symmetry_space_group_name_Hall '-P 1'
_symmetry_space_group_name_H-M 'P -1'
_atom_sites_solution_hydrogens geom
_atom_sites_solution_primary direct
_atom_sites_solution_secondary difmap
_audit_creation_method SHELXL-97
_cell_angle_alpha 89.177(14)
_cell_angle_beta 65.827(13)
_cell_angle_gamma 66.661(13)
_cell_formula_units_Z 2
_cell_length_a 10.469(10)
_cell_length_b 10.611(11)
_cell_length_c 11.429(11)
_cell_measurement_reflns_used 6150
_cell_measurement_temperature 296(2)
_cell_measurement_theta_max 27.634
_cell_measurement_theta_min 2.639
_cell_volume 1046.8(18)
_computing_structure_refinement 'SHELXL-97 (Sheldrick, 1997)'
_computing_structure_solution 'SHELXS-97 (Sheldrick, 1990)'
_diffrn_ambient_temperature 296(2)
_diffrn_measured_fraction_theta_full 0.993
_diffrn_measured_fraction_theta_max 0.993
_diffrn_radiation_monochromator graphite
_diffrn_radiation_source 'fine-focus sealed tube'
_diffrn_radiation_type MoK\a
_diffrn_radiation_wavelength 0.71073
_diffrn_reflns_av_R_equivalents 0.0282
_diffrn_reflns_av_sigmaI/netI 0.0263
_diffrn_reflns_limit_h_max 12
_diffrn_reflns_limit_h_min -12
_diffrn_reflns_limit_k_max 12
_diffrn_reflns_limit_k_min -12
_diffrn_reflns_limit_l_max 13
_diffrn_reflns_limit_l_min -13
_diffrn_reflns_number 15391
_diffrn_reflns_theta_full 25.02
_diffrn_reflns_theta_max 25.02
_diffrn_reflns_theta_min 3.79
_exptl_absorpt_coefficient_mu 0.855
_exptl_absorpt_correction_T_max 0.774
_exptl_absorpt_correction_T_min 0.742
_exptl_absorpt_correction_type multi-scan
_exptl_absorpt_process_details sadabs
_exptl_crystal_colour purple
_exptl_crystal_density_diffrn 1.425
_exptl_crystal_density_method 'not measured'
_exptl_crystal_description block
_exptl_crystal_F_000 462
_exptl_crystal_size_max 0.4
_exptl_crystal_size_mid 0.3
_exptl_crystal_size_min 0.3
_refine_diff_density_max 1.575
_refine_diff_density_min -2.181
_refine_diff_density_rms 0.123
_refine_ls_extinction_coef 0.005(5)
_refine_ls_extinction_expression Fc^*^=kFc[1+0.001xFc^2^\l^3^/sin(2\q)]^-1/4^
_refine_ls_extinction_method SHELXL
_refine_ls_goodness_of_fit_ref 1.041
_refine_ls_hydrogen_treatment constr
_refine_ls_matrix_type full
_refine_ls_number_parameters 274
_refine_ls_number_reflns 3672
_refine_ls_number_restraints 54
_refine_ls_restrained_S_all 1.075
_refine_ls_R_factor_all 0.0727
_refine_ls_R_factor_gt 0.0640
_refine_ls_shift/su_max 0.000
_refine_ls_shift/su_mean 0.000
_refine_ls_structure_factor_coef Fsqd
_refine_ls_weighting_details 'calc w=1/[\s^2^(Fo^2^)+(0.1206P)^2^+2.6905P] where P=(Fo^2^+2Fc^2^)/3'
_refine_ls_weighting_scheme calc
_refine_ls_wR_factor_gt 0.1829
_refine_ls_wR_factor_ref 0.1916
_reflns_number_gt 3182
_reflns_number_total 3672
_reflns_threshold_expression >2sigma(I)
_cod_data_source_file c4ce00890a2.cif
_cod_data_source_block 1
_cod_depositor_comments
;
The following automatic conversions were performed:

'_symmetry_cell_setting' value 'Triclinic' changed to 'triclinic'
according to
/usr/data/users/saulius/crontab/automatic-downloads/rss-feeds/RSC/lib/dictionaries/cif_core.dic
dictionary named 'cif_core.dic' version 2.4.2 from 2011-04-26.

Automatic conversion script
Id: cif_fix_values 2281 2013-09-26 08:29:07Z andrius 

 Adding full bibliography for 7216684--7216689.cif.
;
_cod_original_sg_symbol_H-M P-1
_cod_database_code 7216689

loop_
_symmetry_equiv_pos_as_xyz
'x, y, z'
'-x, -y, -z'

loop_
_atom_site_label
_atom_site_type_symbol
_atom_site_fract_x
_atom_site_fract_y
_atom_site_fract_z
_atom_site_U_iso_or_equiv
_atom_site_adp_type
_atom_site_occupancy
_atom_site_symmetry_multiplicity
_atom_site_calc_flag
_atom_site_refinement_flags
Co1 Co 0.10617(6) 0.35243(6) 0.31030(5) 0.0256(3) Uani 1 1 d .
N1 N 0.0803(4) 0.2084(4) 0.4411(3) 0.0271(8) Uani 1 1 d .
O1 O 0.8057(4) -0.4325(3) 0.5914(3) 0.0337(8) Uani 1 1 d .
O2 O 0.8928(4) -0.4855(4) 0.3747(3) 0.0407(9) Uani 1 1 d .
O3 O -0.6675(4) 0.2064(4) 1.1732(3) 0.0368(8) Uani 1 1 d .
O4 O -0.7633(4) 0.4178(4) 1.1300(3) 0.0402(9) Uani 1 1 d .
C1 C 0.7914(5) -0.4165(5) 0.4869(4) 0.0287(10) Uani 1 1 d .
C2 C 0.6385(5) -0.3094(5) 0.4953(4) 0.0291(10) Uani 1 1 d .
C3 C 0.6139(5) -0.2824(5) 0.3844(5) 0.0381(12) Uani 1 1 d .
H3 H 0.6916 -0.3346 0.3035 0.046 Uiso 1 1 calc R
C4 C 0.4773(5) -0.1802(5) 0.3920(5) 0.0366(11) Uani 1 1 d .
H4 H 0.4647 -0.1636 0.3164 0.044 Uiso 1 1 calc R
C5 C 0.3575(5) -0.1014(5) 0.5125(4) 0.0277(10) Uani 1 1 d .
C6 C 0.3810(6) -0.1292(5) 0.6237(5) 0.0386(12) Uani 1 1 d .
H6 H 0.3025 -0.0783 0.7048 0.046 Uiso 1 1 calc R
C7 C 0.5197(5) -0.2317(6) 0.6155(5) 0.0385(12) Uani 1 1 d .
H7 H 0.5329 -0.2483 0.6908 0.046 Uiso 1 1 calc R
C8 C 0.2096(5) 0.0122(4) 0.5241(4) 0.0241(9) Uani 1 1 d .
C9 C 0.2088(5) 0.1004(5) 0.4329(4) 0.0263(9) Uani 1 1 d .
H9 H 0.3025 0.0837 0.3621 0.032 Uiso 1 1 calc R
C10 C -0.0562(5) 0.2320(4) 0.5438(4) 0.0256(9) Uani 1 1 d .
H10 H -0.1457 0.3054 0.5491 0.031 Uiso 1 1 calc R
C11 C -0.0690(5) 0.1519(4) 0.6417(4) 0.0228(9) Uani 1 1 d .
C12 C 0.0661(5) 0.0392(5) 0.6301(4) 0.0261(9) Uani 1 1 d .
H12 H 0.0611 -0.0181 0.6926 0.031 Uiso 1 1 calc R
C13 C -0.2219(5) 0.1873(4) 0.7576(4) 0.0238(9) Uani 1 1 d .
C14 C -0.3362(5) 0.3269(5) 0.7988(4) 0.0301(10) Uani 1 1 d .
H14 H -0.3174 0.3961 0.7537 0.036 Uiso 1 1 calc R
C15 C -0.4769(5) 0.3601(5) 0.9073(4) 0.0319(10) Uani 1 1 d .
H15 H -0.5536 0.4511 0.9320 0.038 Uiso 1 1 calc R
C16 C -0.5047(5) 0.2588(5) 0.9793(4) 0.0283(10) Uani 1 1 d .
C17 C -0.3904(5) 0.1206(5) 0.9389(4) 0.0299(10) Uani 1 1 d .
H17 H -0.4074 0.0521 0.9861 0.036 Uiso 1 1 calc R
C18 C -0.2519(5) 0.0864(4) 0.8282(4) 0.0281(10) Uani 1 1 d .
H18 H -0.1778 -0.0058 0.8009 0.034 Uiso 1 1 calc R
C19 C -0.6543(5) 0.2971(5) 1.1015(4) 0.0302(10) Uani 1 1 d .
C20 C 0.0344(10) 0.2856(9) 0.0928(8) 0.0786(10) Uani 1 1 d U
H20 H 0.1077 0.3198 0.0503 0.094 Uiso 1 1 calc R
C21 C 0.0088(11) 0.2856(10) -0.1094(9) 0.0891(14) Uani 1 1 d U
H21A H -0.0248 0.2323 -0.1474 0.107 Uiso 1 1 calc R
H21B H 0.1188 0.2541 -0.1574 0.107 Uiso 1 1 calc R
H21C H -0.0425 0.3825 -0.1123 0.107 Uiso 1 1 calc R
C22 C -0.1908(11) 0.2929(11) 0.0902(10) 0.0959(14) Uani 1 1 d U
H22A H -0.2364 0.3394 0.1784 0.115 Uiso 1 1 calc R
H22B H -0.1985 0.2057 0.0900 0.115 Uiso 1 1 calc R
H22C H -0.2445 0.3504 0.0444 0.115 Uiso 1 1 calc R
N2 N -0.0298(8) 0.2674(7) 0.0265(7) 0.0815(10) Uani 1 1 d U
O5 O 0.0178(6) 0.2664(6) 0.2037(5) 0.0737(10) Uani 1 1 d U

loop_
_atom_site_aniso_label
_atom_site_aniso_U_11
_atom_site_aniso_U_22
_atom_site_aniso_U_33
_atom_site_aniso_U_23
_atom_site_aniso_U_13
_atom_site_aniso_U_12
Co1 0.0147(4) 0.0293(4) 0.0174(4) 0.0052(2) -0.0009(2) -0.0014(3)
N1 0.0164(17) 0.0305(19) 0.0224(18) 0.0071(15) -0.0027(15) -0.0051(15)
O1 0.0260(17) 0.0341(18) 0.0340(18) 0.0071(14) -0.0154(14) -0.0041(14)
O2 0.0198(16) 0.046(2) 0.0316(18) 0.0000(16) -0.0088(15) 0.0070(15)
O3 0.0266(17) 0.0394(19) 0.0236(16) 0.0063(14) 0.0034(13) -0.0093(15)
O4 0.0222(17) 0.0398(19) 0.0284(17) 0.0027(15) 0.0033(14) 0.0003(15)
C1 0.017(2) 0.027(2) 0.032(2) 0.0022(19) -0.0082(19) -0.0024(18)
C2 0.019(2) 0.029(2) 0.030(2) 0.0032(19) -0.0093(19) -0.0034(18)
C3 0.022(2) 0.041(3) 0.025(2) -0.008(2) -0.0044(19) 0.005(2)
C4 0.025(2) 0.043(3) 0.026(2) 0.004(2) -0.011(2) 0.000(2)
C5 0.017(2) 0.031(2) 0.028(2) 0.0070(19) -0.0079(18) -0.0056(18)
C6 0.024(2) 0.046(3) 0.022(2) -0.001(2) -0.0044(19) 0.002(2)
C7 0.026(2) 0.048(3) 0.025(2) 0.006(2) -0.010(2) -0.001(2)
C8 0.014(2) 0.026(2) 0.022(2) 0.0023(17) -0.0042(17) -0.0032(17)
C9 0.016(2) 0.031(2) 0.020(2) 0.0030(17) -0.0013(17) -0.0057(18)
C10 0.015(2) 0.025(2) 0.023(2) 0.0041(17) -0.0024(17) -0.0012(17)
C11 0.016(2) 0.025(2) 0.018(2) 0.0021(16) -0.0026(16) -0.0061(17)
C12 0.018(2) 0.029(2) 0.022(2) 0.0059(18) -0.0046(17) -0.0047(18)
C13 0.017(2) 0.026(2) 0.018(2) 0.0013(17) -0.0022(17) -0.0047(17)
C14 0.023(2) 0.025(2) 0.027(2) 0.0044(18) -0.0008(18) -0.0057(18)
C15 0.022(2) 0.026(2) 0.027(2) 0.0019(19) -0.0009(19) -0.0015(18)
C16 0.019(2) 0.034(2) 0.019(2) 0.0011(18) -0.0007(18) -0.0082(19)
C17 0.027(2) 0.028(2) 0.024(2) 0.0066(18) -0.0021(19) -0.0107(19)
C18 0.021(2) 0.023(2) 0.025(2) 0.0018(18) -0.0018(18) -0.0031(17)
C19 0.023(2) 0.038(3) 0.019(2) 0.0024(19) -0.0019(18) -0.011(2)
C20 0.0794(11) 0.0805(11) 0.0781(11) 0.0134(7) -0.0369(8) -0.0340(8)
C21 0.0890(15) 0.0897(16) 0.0877(16) 0.0151(10) -0.0394(10) -0.0368(10)
C22 0.0947(16) 0.0954(16) 0.0944(16) 0.0162(10) -0.0403(10) -0.0389(10)
N2 0.0823(12) 0.0837(12) 0.0814(12) 0.0139(7) -0.0389(8) -0.0351(8)
O5 0.0758(12) 0.0766(12) 0.0735(12) 0.0128(8) -0.0362(8) -0.0335(8)

loop_
_atom_type_symbol
_atom_type_description
_atom_type_scat_dispersion_real
_atom_type_scat_dispersion_imag
_atom_type_scat_source
C C 0.0033 0.0016 'International Tables Vol C Tables 4.2.6.8 and 6.1.1.4'
H H 0.0000 0.0000 'International Tables Vol C Tables 4.2.6.8 and 6.1.1.4'
N N 0.0061 0.0033 'International Tables Vol C Tables 4.2.6.8 and 6.1.1.4'
O O 0.0106 0.0060 'International Tables Vol C Tables 4.2.6.8 and 6.1.1.4'
Co Co 0.3494 0.9721 'International Tables Vol C Tables 4.2.6.8 and 6.1.1.4'

loop_
_geom_angle_atom_site_label_1
_geom_angle_atom_site_label_2
_geom_angle_atom_site_label_3
_geom_angle
_geom_angle_site_symmetry_1
_geom_angle_site_symmetry_3
O2 Co1 O1 98.28(16) 1_465 2_656
O2 Co1 N1 105.77(15) 1_465 .
O1 Co1 N1 91.09(15) 2_656 .
O2 Co1 O3 157.75(14) 1_465 1_654
O1 Co1 O3 92.65(16) 2_656 1_654
N1 Co1 O3 93.26(14) . 1_654
O2 Co1 O5 82.60(19) 1_465 .
O1 Co1 O5 178.91(16) 2_656 .
N1 Co1 O5 89.27(19) . .
O3 Co1 O5 86.31(19) 1_654 .
O2 Co1 O4 100.22(15) 1_465 1_654
O1 Co1 O4 88.97(16) 2_656 1_654
N1 Co1 O4 153.71(13) . 1_654
O3 Co1 O4 60.49(14) 1_654 1_654
O5 Co1 O4 90.25(19) . 1_654
O2 Co1 C19 129.79(16) 1_465 1_654
O1 Co1 C19 90.27(16) 2_656 1_654
N1 Co1 C19 123.53(15) . 1_654
O3 Co1 C19 30.31(15) 1_654 1_654
O5 Co1 C19 88.67(19) . 1_654
O4 Co1 C19 30.19(14) 1_654 1_654
C9 N1 C10 118.0(4) . .
C9 N1 Co1 118.4(3) . .
C10 N1 Co1 122.9(3) . .
C1 O1 Co1 134.9(3) . 2_656
C1 O2 Co1 132.8(3) . 1_645
C19 O3 Co1 91.1(3) . 1_456
C19 O4 Co1 87.0(3) . 1_456
O1 C1 O2 125.6(4) . .
O1 C1 C2 118.0(4) . .
O2 C1 C2 116.3(4) . .
C7 C2 C3 118.2(4) . .
C7 C2 C1 119.9(4) . .
C3 C2 C1 121.9(4) . .
C4 C3 C2 121.6(4) . .
C4 C3 H3 119.2 . .
C2 C3 H3 119.2 . .
C3 C4 C5 120.5(4) . .
C3 C4 H4 119.8 . .
C5 C4 H4 119.8 . .
C6 C5 C4 118.1(4) . .
C6 C5 C8 120.0(4) . .
C4 C5 C8 121.9(4) . .
C7 C6 C5 121.3(4) . .
C7 C6 H6 119.4 . .
C5 C6 H6 119.4 . .
C2 C7 C6 120.4(4) . .
C2 C7 H7 119.8 . .
C6 C7 H7 119.8 . .
C9 C8 C12 117.0(4) . .
C9 C8 C5 121.0(4) . .
C12 C8 C5 121.9(4) . .
N1 C9 C8 123.8(4) . .
N1 C9 H9 118.1 . .
C8 C9 H9 118.1 . .
N1 C10 C11 123.2(4) . .
N1 C10 H10 118.4 . .
C11 C10 H10 118.4 . .
C10 C11 C12 117.7(4) . .
C10 C11 C13 121.1(4) . .
C12 C11 C13 121.2(4) . .
C11 C12 C8 120.3(4) . .
C11 C12 H12 119.9 . .
C8 C12 H12 119.9 . .
C18 C13 C14 119.0(4) . .
C18 C13 C11 121.3(4) . .
C14 C13 C11 119.7(4) . .
C15 C14 C13 119.7(4) . .
C15 C14 H14 120.2 . .
C13 C14 H14 120.2 . .
C14 C15 C16 121.0(4) . .
C14 C15 H15 119.5 . .
C16 C15 H15 119.5 . .
C15 C16 C17 119.2(4) . .
C15 C16 C19 120.7(4) . .
C17 C16 C19 120.1(4) . .
C18 C17 C16 120.0(4) . .
C18 C17 H17 120.0 . .
C16 C17 H17 120.0 . .
C17 C18 C13 121.2(4) . .
C17 C18 H18 119.4 . .
C13 C18 H18 119.4 . .
O4 C19 O3 121.4(4) . .
O4 C19 C16 119.8(4) . .
O3 C19 C16 118.9(4) . .
O4 C19 Co1 62.8(2) . 1_456
O3 C19 Co1 58.6(2) . 1_456
C16 C19 Co1 176.8(4) . 1_456
O5 C20 N2 131.7(9) . .
O5 C20 H20 114.2 . .
N2 C20 H20 114.2 . .
N2 C21 H21A 109.5 . .
N2 C21 H21B 109.5 . .
H21A C21 H21B 109.5 . .
N2 C21 H21C 109.5 . .
H21A C21 H21C 109.5 . .
H21B C21 H21C 109.5 . .
N2 C22 H22A 109.5 . .
N2 C22 H22B 109.5 . .
H22A C22 H22B 109.5 . .
N2 C22 H22C 109.5 . .
H22A C22 H22C 109.5 . .
H22B C22 H22C 109.5 . .
C20 N2 C22 119.8(8) . .
C20 N2 C21 126.2(8) . .
C22 N2 C21 108.0(7) . .
C20 O5 Co1 122.9(5) . .

loop_
_geom_bond_atom_site_label_1
_geom_bond_atom_site_label_2
_geom_bond_distance
_geom_bond_site_symmetry_2
Co1 O2 2.033(4) 1_465
Co1 O1 2.082(4) 2_656
Co1 N1 2.139(4) .
Co1 O3 2.142(4) 1_654
Co1 O5 2.191(5) .
Co1 O4 2.236(4) 1_654
Co1 C19 2.510(5) 1_654
N1 C9 1.346(6) .
N1 C10 1.354(5) .
O1 C1 1.263(6) .
O1 Co1 2.082(4) 2_656
O2 C1 1.267(6) .
O2 Co1 2.033(4) 1_645
O3 C19 1.267(6) .
O3 Co1 2.142(4) 1_456
O4 C19 1.264(6) .
O4 Co1 2.236(4) 1_456
C1 C2 1.516(6) .
C2 C7 1.391(7) .
C2 C3 1.397(7) .
C3 C4 1.380(7) .
C3 H3 0.9300 .
C4 C5 1.399(6) .
C4 H4 0.9300 .
C5 C6 1.396(7) .
C5 C8 1.492(6) .
C6 C7 1.393(7) .
C6 H6 0.9300 .
C7 H7 0.9300 .
C8 C9 1.391(6) .
C8 C12 1.409(6) .
C9 H9 0.9300 .
C10 C11 1.390(6) .
C10 H10 0.9300 .
C11 C12 1.399(6) .
C11 C13 1.503(5) .
C12 H12 0.9300 .
C13 C18 1.390(6) .
C13 C14 1.414(6) .
C14 C15 1.391(6) .
C14 H14 0.9300 .
C15 C16 1.394(7) .
C15 H15 0.9300 .
C16 C17 1.404(6) .
C16 C19 1.513(6) .
C17 C18 1.388(6) .
C17 H17 0.9300 .
C18 H18 0.9300 .
C19 Co1 2.510(5) 1_456
C20 O5 1.232(9) .
C20 N2 1.260(10) .
C20 H20 0.9300 .
C21 N2 1.467(11) .
C21 H21A 0.9600 .
C21 H21B 0.9600 .
C21 H21C 0.9600 .
C22 N2 1.444(11) .
C22 H22A 0.9600 .
C22 H22B 0.9600 .
C22 H22C 0.9600 .

loop_
_geom_torsion_atom_site_label_1
_geom_torsion_atom_site_label_2
_geom_torsion_atom_site_label_3
_geom_torsion_atom_site_label_4
_geom_torsion
_geom_torsion_site_symmetry_1
_geom_torsion_site_symmetry_4
O2 Co1 N1 C9 -170.3(3) 1_465 .
O1 Co1 N1 C9 -71.4(3) 2_656 .
O3 Co1 N1 C9 21.3(3) 1_654 .
O5 Co1 N1 C9 107.6(4) . .
O4 Co1 N1 C9 18.5(6) 1_654 .
C19 Co1 N1 C9 19.6(4) 1_654 .
O2 Co1 N1 C10 -0.6(4) 1_465 .
O1 Co1 N1 C10 98.3(4) 2_656 .
O3 Co1 N1 C10 -169.0(4) 1_654 .
O5 Co1 N1 C10 -82.7(4) . .
O4 Co1 N1 C10 -171.8(3) 1_654 .
C19 Co1 N1 C10 -170.7(3) 1_654 .
Co1 O1 C1 O2 87.5(6) 2_656 .
Co1 O1 C1 C2 -94.7(5) 2_656 .
Co1 O2 C1 O1 3.0(8) 1_645 .
Co1 O2 C1 C2 -174.8(3) 1_645 .
O1 C1 C2 C7 0.4(7) . .
O2 C1 C2 C7 178.4(5) . .
O1 C1 C2 C3 178.3(5) . .
O2 C1 C2 C3 -3.7(7) . .
C7 C2 C3 C4 1.1(8) . .
C1 C2 C3 C4 -176.8(5) . .
C2 C3 C4 C5 -0.9(8) . .
C3 C4 C5 C6 0.2(8) . .
C3 C4 C5 C8 178.5(5) . .
C4 C5 C6 C7 0.4(8) . .
C8 C5 C6 C7 -178.0(5) . .
C3 C2 C7 C6 -0.6(8) . .
C1 C2 C7 C6 177.5(5) . .
C5 C6 C7 C2 -0.2(8) . .
C6 C5 C8 C9 139.7(5) . .
C4 C5 C8 C9 -38.7(7) . .
C6 C5 C8 C12 -37.5(7) . .
C4 C5 C8 C12 144.2(5) . .
C10 N1 C9 C8 -0.4(7) . .
Co1 N1 C9 C8 169.8(3) . .
C12 C8 C9 N1 0.3(7) . .
C5 C8 C9 N1 -176.9(4) . .
C9 N1 C10 C11 1.2(7) . .
Co1 N1 C10 C11 -168.5(3) . .
N1 C10 C11 C12 -2.0(7) . .
N1 C10 C11 C13 176.5(4) . .
C10 C11 C12 C8 1.9(6) . .
C13 C11 C12 C8 -176.7(4) . .
C9 C8 C12 C11 -1.1(6) . .
C5 C8 C12 C11 176.2(4) . .
C10 C11 C13 C18 155.3(4) . .
C12 C11 C13 C18 -26.2(6) . .
C10 C11 C13 C14 -26.8(6) . .
C12 C11 C13 C14 151.6(4) . .
C18 C13 C14 C15 -1.2(7) . .
C11 C13 C14 C15 -179.1(4) . .
C13 C14 C15 C16 2.7(7) . .
C14 C15 C16 C17 -2.1(7) . .
C14 C15 C16 C19 176.5(4) . .
C15 C16 C17 C18 -0.1(7) . .
C19 C16 C17 C18 -178.6(4) . .
C16 C17 C18 C13 1.6(7) . .
C14 C13 C18 C17 -0.9(7) . .
C11 C13 C18 C17 176.9(4) . .
Co1 O4 C19 O3 2.3(5) 1_456 .
Co1 O4 C19 C16 -177.9(4) 1_456 .
Co1 O3 C19 O4 -2.4(5) 1_456 .
Co1 O3 C19 C16 177.8(4) 1_456 .
C15 C16 C19 O4 8.9(7) . .
C17 C16 C19 O4 -172.5(4) . .
C15 C16 C19 O3 -171.2(4) . .
C17 C16 C19 O3 7.3(7) . .
C15 C16 C19 Co1 -135(6) . 1_456
C17 C16 C19 Co1 44(6) . 1_456
O5 C20 N2 C22 35.1(15) . .
O5 C20 N2 C21 -175.5(9) . .
N2 C20 O5 Co1 -165.3(8) . .
O2 Co1 O5 C20 90.7(6) 1_465 .
O1 Co1 O5 C20 -54(9) 2_656 .
N1 Co1 O5 C20 -163.3(6) . .
O3 Co1 O5 C20 -70.0(6) 1_654 .
O4 Co1 O5 C20 -9.6(6) 1_654 .
C19 Co1 O5 C20 -39.7(6) 1_654 .
